data_4330959
loop_
_publ_author_name
'Andreii S. Kritchenkov'
'Nadezhda A. Bokach'
'Galina L. Starova'
'Vadim Yu. Kukushkin'

_publ_section_title
;
 A Palladium(II) Center Activates Nitrile Ligands toward 1,3-Dipolar
 Cycloaddition of Nitrones Substantially More than the Corresponding
 Platinum(II) Center
;
_journal_name_full 'Inorganic Chemistry'
_journal_page_first 11971
_journal_page_last 11979
_journal_paper_doi 10.1021/ic301866y
_journal_volume 51
_journal_year 2012
_chemical_formula_sum 'C23 H22 Cl N2 O Pd0.5'
_chemical_formula_weight 431.08
_chemical_name_systematic
;
 ?
;
_space_group_IT_number 14
_symmetry_cell_setting monoclinic
_symmetry_space_group_name_Hall '-P 2ybc'
_symmetry_space_group_name_H-M 'P 1 21/c 1'
_atom_sites_solution_hydrogens geom
_atom_sites_solution_primary direct
_atom_sites_solution_secondary difmap
_audit_creation_method SHELXL-97
_cell_angle_alpha 90.00
_cell_angle_beta 110.089(2)
_cell_angle_gamma 90.00
_cell_formula_units_Z 4
_cell_length_a 15.4926(16)
_cell_length_b 11.5375(11)
_cell_length_c 11.8489(12)
_cell_measurement_reflns_used 2520
_cell_measurement_temperature 100(2)
_cell_measurement_theta_max 25.28
_cell_measurement_theta_min 2.54
_cell_volume 1989.1(3)
_computing_cell_refinement 'Bruker SAINT'
_computing_data_collection 'Bruker APEX2'
_computing_data_reduction 'Bruker SAINT'
_computing_structure_refinement 'SHELXL-97 (Sheldrick, 1997)'
_computing_structure_solution SIR-92
_diffrn_ambient_temperature 100(2)
_diffrn_measured_fraction_theta_full 0.980
_diffrn_measured_fraction_theta_max 0.980
_diffrn_measurement_device_type 'Bruker Kappa APEX-II Duo CCD'
_diffrn_measurement_method '\f and \w scans'
_diffrn_radiation_monochromator graphite
_diffrn_radiation_source 'fine-focus sealed tube'
_diffrn_radiation_type MoK\a
_diffrn_radiation_wavelength 0.71073
_diffrn_reflns_av_R_equivalents 0.1441
_diffrn_reflns_av_sigmaI/netI 0.1761
_diffrn_reflns_limit_h_max 13
_diffrn_reflns_limit_h_min -21
_diffrn_reflns_limit_k_max 16
_diffrn_reflns_limit_k_min -16
_diffrn_reflns_limit_l_max 16
_diffrn_reflns_limit_l_min -15
_diffrn_reflns_number 19451
_diffrn_reflns_theta_full 30.31
_diffrn_reflns_theta_max 30.31
_diffrn_reflns_theta_min 2.54
_exptl_absorpt_coefficient_mu 0.645
_exptl_absorpt_correction_T_max 0.4410
_exptl_absorpt_correction_T_min 0.2642
_exptl_absorpt_correction_type multi-scan
_exptl_absorpt_process_details SADABS;_Bruker,_2007
_exptl_crystal_colour light-yellow
_exptl_crystal_density_diffrn 1.439
_exptl_crystal_description lamina
_exptl_crystal_F_000 888
_exptl_crystal_size_max 0.12
_exptl_crystal_size_mid 0.09
_exptl_crystal_size_min 0.02
_refine_diff_density_max 2.661
_refine_diff_density_min -1.308
_refine_diff_density_rms 0.131
_refine_ls_extinction_coef 0.0018(6)
_refine_ls_extinction_expression Fc^*^=kFc[1+0.001xFc^2^\l^3^/sin(2\q)]^-1/4^
_refine_ls_extinction_method SHELXL
_refine_ls_goodness_of_fit_ref 0.911
_refine_ls_hydrogen_treatment constr
_refine_ls_matrix_type full
_refine_ls_number_parameters 251
_refine_ls_number_reflns 5847
_refine_ls_number_restraints 1
_refine_ls_restrained_S_all 0.911
_refine_ls_R_factor_all 0.1115
_refine_ls_R_factor_gt 0.0526
_refine_ls_shift/su_max 0.001
_refine_ls_shift/su_mean 0.000
_refine_ls_structure_factor_coef Fsqd
_refine_ls_weighting_details 'calc w=1/[\s^2^(Fo^2^)+(0.0295P)^2^+0.0000P] where P=(Fo^2^+2Fc^2^)/3'
_refine_ls_weighting_scheme calc
_refine_ls_wR_factor_gt 0.1119
_refine_ls_wR_factor_ref 0.1228
_reflns_number_gt 3178
_reflns_number_total 5847
_reflns_threshold_expression >2sigma(I)
_cod_data_source_file ic301866y_si_002.cif
_cod_data_source_block 7b
_cod_original_formula_sum 'C23 H22 Cl N2 O Pd0.50'
_cod_database_code 4330959

loop_
_symmetry_equiv_pos_as_xyz
'x, y, z'
'-x, y+1/2, -z+1/2'
'-x, -y, -z'
'x, -y-1/2, z-1/2'

loop_
_atom_site_label
_atom_site_type_symbol
_atom_site_fract_x
_atom_site_fract_y
_atom_site_fract_z
_atom_site_U_iso_or_equiv
_atom_site_adp_type
_atom_site_occupancy
_atom_site_symmetry_multiplicity
_atom_site_calc_flag
_atom_site_refinement_flags
Pd Pd 1.0000 0.0000 1.0000 0.01312(12) Uani 1 2 d S
Cl Cl 0.96230(6) -0.06118(10) 1.16055(10) 0.0306(3) Uani 1 1 d .
O1 O 0.75942(16) -0.0785(2) 0.7190(3) 0.0201(6) Uani 1 1 d .
N2 N 0.7303(2) 0.0366(2) 0.7454(3) 0.0165(7) Uani 1 1 d .
C3 C 0.7871(2) 0.0542(3) 0.8775(4) 0.0160(8) Uani 1 1 d .
N4 N 0.86874(19) -0.0204(2) 0.8844(3) 0.0158(7) Uani 1 1 d .
C5 C 0.8446(2) -0.0917(3) 0.7996(4) 0.0180(9) Uani 1 1 d .
C21 C 0.6312(3) 0.0329(3) 0.7115(4) 0.0185(9) Uani 1 1 d .
C22 C 0.5817(3) -0.0689(4) 0.6988(4) 0.0243(10) Uani 1 1 d .
H22 H 0.6119 -0.1399 0.7148 0.029 Uiso 1 1 calc R
C23 C 0.4864(3) -0.0639(4) 0.6619(4) 0.0310(11) Uani 1 1 d .
H23 H 0.4532 -0.1326 0.6534 0.037 Uiso 1 1 calc R
C24 C 0.4389(3) 0.0414(4) 0.6372(4) 0.0286(11) Uani 1 1 d .
C24A C 0.3354(3) 0.0440(5) 0.5947(5) 0.0410(13) Uani 1 1 d .
H24A H 0.3123 -0.0336 0.5916 0.061 Uiso 1 1 calc R
H24B H 0.3121 0.0780 0.5161 0.061 Uiso 1 1 calc R
H24C H 0.3157 0.0893 0.6494 0.061 Uiso 1 1 calc R
C25 C 0.4905(3) 0.1423(4) 0.6506(4) 0.0306(11) Uani 1 1 d .
H25 H 0.4606 0.2135 0.6345 0.037 Uiso 1 1 calc R
C26 C 0.5859(3) 0.1386(4) 0.6876(4) 0.0240(10) Uani 1 1 d .
H26 H 0.6194 0.2070 0.6963 0.029 Uiso 1 1 calc R
C31 C 0.8167(2) 0.1824(3) 0.8973(4) 0.0185(9) Uani 1 1 d .
C32 C 0.8540(2) 0.2223(3) 1.0148(4) 0.0203(9) Uani 1 1 d .
H32 H 0.8581 0.1730 1.0786 0.024 Uiso 1 1 calc R
C33 C 0.8853(3) 0.3357(3) 1.0372(4) 0.0240(10) Uani 1 1 d .
H33 H 0.9093 0.3629 1.1157 0.029 Uiso 1 1 calc R
C34 C 0.8806(3) 0.4071(3) 0.9431(4) 0.0270(11) Uani 1 1 d .
H34 H 0.9018 0.4829 0.9582 0.032 Uiso 1 1 calc R
C35 C 0.8450(3) 0.3682(4) 0.8265(4) 0.0255(10) Uani 1 1 d .
H35 H 0.8424 0.4175 0.7633 0.031 Uiso 1 1 calc R
C36 C 0.8129(2) 0.2551(3) 0.8033(4) 0.0205(9) Uani 1 1 d .
H36 H 0.7889 0.2284 0.7245 0.025 Uiso 1 1 calc R
C31A C 0.7364(2) 0.0108(4) 0.9587(3) 0.0173(8) Uani 1 1 d .
C32A C 0.7413(3) -0.1031(4) 0.9956(4) 0.0227(10) Uani 1 1 d .
H32A H 0.7822 -0.1530 0.9780 0.027 Uiso 1 1 calc R
C33A C 0.6865(3) -0.1453(4) 1.0587(4) 0.0264(10) Uani 1 1 d .
H33A H 0.6907 -0.2226 1.0825 0.032 Uiso 1 1 calc R
C34A C 0.6265(3) -0.0721(4) 1.0854(4) 0.0274(11) Uani 1 1 d .
H34A H 0.5896 -0.0999 1.1270 0.033 Uiso 1 1 calc R
C35A C 0.6207(3) 0.0419(4) 1.0510(4) 0.0268(11) Uani 1 1 d .
H35A H 0.5802 0.0914 1.0699 0.032 Uiso 1 1 calc R
C36A C 0.6750(2) 0.0840(4) 0.9880(4) 0.0219(9) Uani 1 1 d .
H36A H 0.6706 0.1615 0.9650 0.026 Uiso 1 1 calc R
C5A C 0.8974(3) -0.1902(3) 0.7769(4) 0.0266(11) Uani 1 1 d D
H5A1 H 0.9622 -0.1711 0.8018 0.032 Uiso 1 1 calc R
H5A2 H 0.8757 -0.2095 0.6921 0.032 Uiso 1 1 calc R
C5B C 0.8818(5) -0.2930(5) 0.8517(6) 0.086(2) Uani 1 1 d D
H5B1 H 0.9147 -0.3596 0.8398 0.129 Uiso 1 1 calc R
H5B2 H 0.8174 -0.3106 0.8265 0.129 Uiso 1 1 calc R
H5B3 H 0.9036 -0.2724 0.9353 0.129 Uiso 1 1 calc R

loop_
_atom_site_aniso_label
_atom_site_aniso_U_11
_atom_site_aniso_U_22
_atom_site_aniso_U_33
_atom_site_aniso_U_23
_atom_site_aniso_U_13
_atom_site_aniso_U_12
Pd 0.00902(16) 0.01290(19) 0.0145(2) 0.0024(2) 0.00030(13) 0.00016(19)
Cl 0.0163(5) 0.0500(7) 0.0217(6) 0.0136(5) 0.0017(4) -0.0062(4)
O1 0.0167(13) 0.0173(14) 0.0213(17) -0.0086(12) 0.0003(12) 0.0037(11)
N2 0.0148(15) 0.0135(16) 0.016(2) -0.0030(13) -0.0008(14) 0.0024(11)
C3 0.0102(16) 0.019(2) 0.015(2) 0.0011(17) -0.0008(15) 0.0036(14)
N4 0.0132(13) 0.015(2) 0.0170(19) 0.0008(14) 0.0027(13) 0.0015(11)
C5 0.0120(17) 0.020(2) 0.017(2) -0.0002(18) -0.0008(16) -0.0022(15)
C21 0.0170(18) 0.023(2) 0.013(2) -0.0005(16) 0.0022(16) 0.0025(14)
C22 0.0196(19) 0.021(2) 0.031(3) -0.001(2) 0.0066(18) -0.0038(17)
C23 0.018(2) 0.039(3) 0.032(3) -0.002(2) 0.004(2) -0.007(2)
C24 0.0166(19) 0.047(3) 0.019(3) 0.003(2) 0.0025(18) 0.0012(18)
C24A 0.017(2) 0.072(4) 0.029(3) 0.009(3) 0.002(2) 0.003(2)
C25 0.018(2) 0.040(3) 0.031(3) 0.007(2) 0.0042(19) 0.0093(19)
C26 0.0179(19) 0.025(2) 0.022(3) 0.003(2) -0.0025(17) 0.0014(17)
C31 0.0126(17) 0.017(2) 0.023(3) 0.0002(18) 0.0028(17) 0.0030(14)
C32 0.0151(17) 0.022(2) 0.019(2) -0.0022(18) 0.0008(16) 0.0011(15)
C33 0.0195(19) 0.022(2) 0.023(3) -0.0057(19) -0.0029(18) -0.0005(16)
C34 0.023(2) 0.014(2) 0.039(3) -0.004(2) 0.006(2) -0.0033(16)
C35 0.022(2) 0.021(2) 0.033(3) 0.001(2) 0.008(2) 0.0004(16)
C36 0.0200(19) 0.019(2) 0.022(2) 0.0003(18) 0.0057(17) 0.0003(16)
C31A 0.0108(14) 0.023(2) 0.014(2) 0.0031(19) -0.0005(13) -0.0017(17)
C32A 0.0151(18) 0.027(2) 0.023(3) 0.0009(19) 0.0025(17) -0.0031(16)
C33A 0.0180(19) 0.035(3) 0.022(3) 0.010(2) 0.0006(18) -0.0042(17)
C34A 0.019(2) 0.042(3) 0.022(3) 0.004(2) 0.0087(18) -0.008(2)
C35A 0.0142(19) 0.039(3) 0.025(3) -0.008(2) 0.0040(18) -0.0002(16)
C36A 0.0176(18) 0.027(2) 0.019(2) 0.0001(19) 0.0029(17) -0.0014(16)
C5A 0.021(2) 0.016(2) 0.037(3) -0.008(2) 0.003(2) 0.0025(16)
C5B 0.086(5) 0.066(5) 0.116(7) -0.012(5) 0.050(5) -0.006(4)

loop_
_atom_type_symbol
_atom_type_description
_atom_type_scat_dispersion_real
_atom_type_scat_dispersion_imag
_atom_type_scat_source
C C 0.0033 0.0016 'International Tables Vol C Tables 4.2.6.8 and 6.1.1.4'
H H 0.0000 0.0000 'International Tables Vol C Tables 4.2.6.8 and 6.1.1.4'
N N 0.0061 0.0033 'International Tables Vol C Tables 4.2.6.8 and 6.1.1.4'
O O 0.0106 0.0060 'International Tables Vol C Tables 4.2.6.8 and 6.1.1.4'
Cl Cl 0.1484 0.1585 'International Tables Vol C Tables 4.2.6.8 and 6.1.1.4'
Pd Pd -0.9988 1.0072 'International Tables Vol C Tables 4.2.6.8 and 6.1.1.4'

loop_
_geom_angle_atom_site_label_1
_geom_angle_atom_site_label_2
_geom_angle_atom_site_label_3
_geom_angle
_geom_angle_site_symmetry_1
_geom_angle_site_symmetry_3
N4 Pd N4 180.00(11) 3_757 .
N4 Pd Cl 87.57(9) 3_757 .
N4 Pd Cl 92.43(9) . .
N4 Pd Cl 92.43(10) 3_757 3_757
N4 Pd Cl 87.57(9) . 3_757
Cl Pd Cl 180.0 . 3_757
C5 O1 N2 104.4(3) . .
C21 N2 O1 106.7(3) . .
C21 N2 C3 118.2(3) . .
O1 N2 C3 103.1(2) . .
N4 C3 C31A 112.5(3) . .
N4 C3 N2 99.1(3) . .
C31A C3 N2 111.4(3) . .
N4 C3 C31 109.8(3) . .
C31A C3 C31 114.2(3) . .
N2 C3 C31 108.7(3) . .
C5 N4 C3 108.5(3) . .
C5 N4 Pd 124.7(3) . .
C3 N4 Pd 126.5(2) . .
N4 C5 O1 116.4(3) . .
N4 C5 C5A 128.3(4) . .
O1 C5 C5A 115.3(3) . .
C26 C21 C22 120.1(4) . .
C26 C21 N2 116.4(3) . .
C22 C21 N2 123.5(3) . .
C21 C22 C23 119.3(4) . .
C22 C23 C24 121.8(4) . .
C25 C24 C23 117.6(4) . .
C25 C24 C24A 121.7(4) . .
C23 C24 C24A 120.6(4) . .
C24 C25 C26 121.2(4) . .
C21 C26 C25 120.0(4) . .
C36 C31 C32 119.7(4) . .
C36 C31 C3 122.1(4) . .
C32 C31 C3 118.0(4) . .
C31 C32 C33 120.0(4) . .
C34 C33 C32 119.7(4) . .
C33 C34 C35 120.9(4) . .
C34 C35 C36 119.8(4) . .
C31 C36 C35 119.9(4) . .
C32A C31A C36A 117.7(4) . .
C32A C31A C3 122.0(4) . .
C36A C31A C3 120.0(4) . .
C31A C32A C33A 121.6(4) . .
C34A C33A C32A 119.5(4) . .
C33A C34A C35A 120.2(4) . .
C34A C35A C36A 120.3(4) . .
C35A C36A C31A 120.7(4) . .
C5 C5A C5B 106.2(4) . .

loop_
_geom_bond_atom_site_label_1
_geom_bond_atom_site_label_2
_geom_bond_distance
_geom_bond_site_symmetry_2
Pd N4 2.038(3) 3_757
Pd N4 2.038(3) .
Pd Cl 2.2851(11) .
Pd Cl 2.2851(11) 3_757
O1 C5 1.346(4) .
O1 N2 1.470(4) .
N2 C21 1.448(5) .
N2 C3 1.523(5) .
C3 N4 1.508(4) .
C3 C31A 1.522(5) .
C3 C31 1.542(5) .
N4 C5 1.252(5) .
C5 C5A 1.477(5) .
C21 C26 1.387(5) .
C21 C22 1.382(5) .
C22 C23 1.391(5) .
C23 C24 1.398(6) .
C24 C25 1.389(6) .
C24 C24A 1.508(6) .
C25 C26 1.392(5) .
C31 C36 1.379(6) .
C31 C32 1.390(6) .
C32 C33 1.389(5) .
C33 C34 1.368(6) .
C34 C35 1.375(6) .
C35 C36 1.391(5) .
C31A C32A 1.378(5) .
C31A C36A 1.402(5) .
C32A C33A 1.399(6) .
C33A C34A 1.371(6) .
C34A C35A 1.371(6) .
C35A C36A 1.390(6) .
C5A C5B 1.5506(10) .

loop_
_geom_torsion_atom_site_label_1
_geom_torsion_atom_site_label_2
_geom_torsion_atom_site_label_3
_geom_torsion_atom_site_label_4
_geom_torsion
_geom_torsion_site_symmetry_1
C5 O1 N2 C21 -150.8(3) .
C5 O1 N2 C3 -25.6(4) .
C21 N2 C3 N4 145.0(3) .
O1 N2 C3 N4 27.6(3) .
C21 N2 C3 C31A 26.3(4) .
O1 N2 C3 C31A -91.1(3) .
C21 N2 C3 C31 -100.4(3) .
O1 N2 C3 C31 142.2(3) .
C31A C3 N4 C5 96.1(4) .
N2 C3 N4 C5 -21.7(4) .
C31 C3 N4 C5 -135.4(4) .
C31A C3 N4 Pd -89.9(3) .
N2 C3 N4 Pd 152.4(2) .
C31 C3 N4 Pd 38.6(4) .
N4 Pd N4 C5 136(100) 3_757
Cl Pd N4 C5 -115.2(3) .
Cl Pd N4 C5 64.8(3) 3_757
N4 Pd N4 C3 -37(100) 3_757
Cl Pd N4 C3 71.7(3) .
Cl Pd N4 C3 -108.3(3) 3_757
C3 N4 C5 O1 6.5(5) .
Pd N4 C5 O1 -167.7(3) .
C3 N4 C5 C5A -172.7(4) .
Pd N4 C5 C5A 13.1(6) .
N2 O1 C5 N4 12.8(5) .
N2 O1 C5 C5A -167.9(3) .
O1 N2 C21 C26 -157.7(4) .
C3 N2 C21 C26 86.8(5) .
O1 N2 C21 C22 20.2(5) .
C3 N2 C21 C22 -95.3(5) .
C26 C21 C22 C23 0.0(7) .
N2 C21 C22 C23 -177.8(4) .
C21 C22 C23 C24 0.0(7) .
C22 C23 C24 C25 0.1(7) .
C22 C23 C24 C24A 178.7(4) .
C23 C24 C25 C26 -0.2(7) .
C24A C24 C25 C26 -178.7(5) .
C22 C21 C26 C25 -0.1(7) .
N2 C21 C26 C25 177.8(4) .
C24 C25 C26 C21 0.2(7) .
N4 C3 C31 C36 90.9(4) .
C31A C3 C31 C36 -141.5(3) .
N2 C3 C31 C36 -16.5(5) .
N4 C3 C31 C32 -84.7(4) .
C31A C3 C31 C32 42.9(4) .
N2 C3 C31 C32 167.9(3) .
C36 C31 C32 C33 1.5(5) .
C3 C31 C32 C33 177.3(3) .
C31 C32 C33 C34 -1.1(6) .
C32 C33 C34 C35 0.2(6) .
C33 C34 C35 C36 0.3(6) .
C32 C31 C36 C35 -1.0(5) .
C3 C31 C36 C35 -176.6(3) .
C34 C35 C36 C31 0.1(6) .
N4 C3 C31A C32A -23.4(5) .
N2 C3 C31A C32A 86.8(4) .
C31 C3 C31A C32A -149.6(3) .
N4 C3 C31A C36A 163.3(3) .
N2 C3 C31A C36A -86.5(4) .
C31 C3 C31A C36A 37.1(5) .
C36A C31A C32A C33A 0.8(6) .
C3 C31A C32A C33A -172.6(4) .
C31A C32A C33A C34A -0.3(6) .
C32A C33A C34A C35A -0.4(6) .
C33A C34A C35A C36A 0.5(6) .
C34A C35A C36A C31A 0.0(6) .
C32A C31A C36A C35A -0.7(6) .
C3 C31A C36A C35A 172.9(4) .
N4 C5 C5A C5B 84.9(5) .
O1 C5 C5A C5B -94.4(5) .
